data_7207639
loop_
_publ_author_name
'Qin, Jian-Hua'
'Ma, Lu-Fang'
'Hu, Yue'
'Wang, Li-Ya'

_publ_section_title
;
 Syntheses, structures and photoluminescence of five zinc(ii) coordination
 polymers based on 5-methoxyisophthalate and flexible N-donor ancillary
 ligands
;
_journal_issue 8
_journal_name_full CrystEngComm
_journal_page_first 2891
_journal_paper_doi 10.1039/c2ce06581a
_journal_volume 14
_journal_year 2012
_chemical_formula_sum 'C21 H24 N4 O5 Zn'
_chemical_formula_weight 477.81
_chemical_name_systematic
;
?
;
_space_group_IT_number 33
_symmetry_cell_setting orthorhombic
_symmetry_space_group_name_Hall 'P 2c -2n'
_symmetry_space_group_name_H-M 'P n a 21'
_atom_sites_solution_hydrogens geom
_atom_sites_solution_primary direct
_atom_sites_solution_secondary difmap
_audit_creation_method SHELXL-97
_cell_angle_alpha 90.00
_cell_angle_beta 90.00
_cell_angle_gamma 90.00
_cell_formula_units_Z 4
_cell_length_a 8.6436(16)
_cell_length_b 14.894(3)
_cell_length_c 17.462(3)
_cell_measurement_reflns_used 1307
_cell_measurement_temperature 296(2)
_cell_measurement_theta_max 20.10
_cell_measurement_theta_min 2.72
_cell_volume 2248.0(7)
_computing_cell_refinement 'Bruker SMART'
_computing_data_collection 'Bruker SMART'
_computing_data_reduction 'Bruker SAINT'
_computing_molecular_graphics 'Bruker SHELXTL'
_computing_publication_material 'Bruker SHELXTL'
_computing_structure_refinement 'SHELXL-97 (Sheldrick, 1997)'
_computing_structure_solution 'SHELXS-97 (Sheldrick, 1990)'
_diffrn_ambient_temperature 296(2)
_diffrn_measured_fraction_theta_full 0.997
_diffrn_measured_fraction_theta_max 0.997
_diffrn_measurement_device_type 'CCD area detector'
_diffrn_measurement_method 'phi and omega scans'
_diffrn_radiation_monochromator graphite
_diffrn_radiation_source 'fine-focus sealed tube'
_diffrn_radiation_type MoK\a
_diffrn_radiation_wavelength 0.71073
_diffrn_reflns_av_R_equivalents 0.0586
_diffrn_reflns_av_sigmaI/netI 0.0693
_diffrn_reflns_limit_h_max 10
_diffrn_reflns_limit_h_min -10
_diffrn_reflns_limit_k_max 17
_diffrn_reflns_limit_k_min -18
_diffrn_reflns_limit_l_max 19
_diffrn_reflns_limit_l_min -21
_diffrn_reflns_number 10806
_diffrn_reflns_theta_full 25.49
_diffrn_reflns_theta_max 25.49
_diffrn_reflns_theta_min 2.72
_exptl_absorpt_coefficient_mu 1.131
_exptl_absorpt_correction_T_max 0.9149
_exptl_absorpt_correction_T_min 0.8424
_exptl_absorpt_correction_type multi-scan
_exptl_absorpt_process_details sadabs
_exptl_crystal_colour colorless
_exptl_crystal_density_diffrn 1.412
_exptl_crystal_density_method 'not measured'
_exptl_crystal_description block
_exptl_crystal_F_000 992
_exptl_crystal_size_max 0.16
_exptl_crystal_size_mid 0.11
_exptl_crystal_size_min 0.08
_refine_diff_density_max 0.428
_refine_diff_density_min -0.272
_refine_diff_density_rms 0.065
_refine_ls_extinction_method none
_refine_ls_goodness_of_fit_ref 1.043
_refine_ls_hydrogen_treatment constr
_refine_ls_matrix_type full
_refine_ls_number_parameters 283
_refine_ls_number_reflns 4020
_refine_ls_number_restraints 1
_refine_ls_restrained_S_all 1.043
_refine_ls_R_factor_all 0.0785
_refine_ls_R_factor_gt 0.0441
_refine_ls_shift/su_max 0.000
_refine_ls_shift/su_mean 0.000
_refine_ls_structure_factor_coef Fsqd
_refine_ls_weighting_details 'calc w=1/[\s^2^(Fo^2^)+(0.0408P)^2^+0.0000P] where P=(Fo^2^+2Fc^2^)/3'
_refine_ls_weighting_scheme calc
_refine_ls_wR_factor_gt 0.0906
_refine_ls_wR_factor_ref 0.1064
_reflns_number_gt 2675
_reflns_number_total 4020
_reflns_threshold_expression >2sigma(I)
_cod_data_source_file c2ce06581a.txt
_cod_data_source_block w6675
_cod_depositor_comments
;
The following automatic conversions were performed:

'_symmetry_cell_setting' value 'Orthorhombic' changed to
'orthorhombic' according to
/home/saulius/struct/CIF-dictionaries/cif_core.dic dictionary named
'cif_core.dic' version 2.4.1 from 2010-06-29.

Automatic conversion script
Id: cif_fix_values 1715 2011-07-08 13:25:40Z adriana 
;
_cod_original_cell_volume 2247.9(7)
_cod_original_sg_symbol_H-M Pna2(1)
_cod_database_code 7207639

loop_
_symmetry_equiv_pos_as_xyz
'x, y, z'
'-x, -y, z+1/2'
'x+1/2, -y+1/2, z'
'-x+1/2, y+1/2, z+1/2'

loop_
_atom_site_label
_atom_site_type_symbol
_atom_site_fract_x
_atom_site_fract_y
_atom_site_fract_z
_atom_site_U_iso_or_equiv
_atom_site_adp_type
_atom_site_occupancy
_atom_site_symmetry_multiplicity
_atom_site_calc_flag
_atom_site_refinement_flags
Zn1 Zn 0.15129(5) 0.49787(5) 0.97851(10) 0.02867(15) Uani 1 1 d .
O1 O 0.3252(7) 0.4215(3) 0.8396(4) 0.091(2) Uani 1 1 d .
O2 O 0.2808(6) 0.5477(3) 0.8992(3) 0.0459(12) Uani 1 1 d .
O3 O 0.6348(7) 0.4326(3) 0.5949(3) 0.0694(18) Uani 1 1 d .
O4 O 0.7498(5) 0.5610(3) 0.5646(3) 0.0447(12) Uani 1 1 d .
O5 O 0.5699(7) 0.7810(3) 0.7674(3) 0.0808(17) Uani 1 1 d .
N1 N 0.0021(5) 0.3998(4) 0.9502(3) 0.0325(14) Uani 1 1 d .
N2 N -0.1717(6) 0.3208(4) 0.8880(3) 0.0375(15) Uani 1 1 d .
N3 N -0.5133(5) 0.1037(4) 0.5016(3) 0.0342(15) Uani 1 1 d .
N4 N -0.3473(6) 0.1907(3) 0.5599(3) 0.0320(13) Uani 1 1 d .
C1 C 0.3418(9) 0.5007(4) 0.8478(6) 0.033(3) Uani 1 1 d .
C2 C 0.4419(8) 0.5521(4) 0.7910(4) 0.0322(15) Uani 1 1 d .
C3 C 0.5053(13) 0.5102(3) 0.7274(7) 0.0329(10) Uani 1 1 d .
H3 H 0.4891 0.4491 0.7199 0.039 Uiso 1 1 calc R
C4 C 0.5923(7) 0.5583(4) 0.6752(4) 0.0332(16) Uani 1 1 d .
C5 C 0.6147(7) 0.6499(4) 0.6867(4) 0.0466(16) Uani 1 1 d .
H5 H 0.6709 0.6833 0.6513 0.056 Uiso 1 1 calc R
C6 C 0.5534(8) 0.6909(4) 0.7505(3) 0.0513(17) Uani 1 1 d .
C7 C 0.4652(7) 0.6424(4) 0.8020(3) 0.0438(15) Uani 1 1 d .
H7 H 0.4215 0.6710 0.8441 0.053 Uiso 1 1 calc R
C8 C 0.6623(11) 0.5128(6) 0.6078(6) 0.045(3) Uani 1 1 d .
C9 C 0.6089(10) 0.8393(4) 0.7092(4) 0.085(3) Uani 1 1 d .
H9A H 0.5326 0.8360 0.6694 0.128 Uiso 1 1 calc R
H9B H 0.7082 0.8230 0.6889 0.128 Uiso 1 1 calc R
H9C H 0.6132 0.8994 0.7289 0.128 Uiso 1 1 calc R
C10 C -0.0061(6) 0.3145(4) 0.9813(5) 0.0354(15) Uani 1 1 d .
H10 H 0.0531 0.2935 1.0220 0.043 Uiso 1 1 calc R
C11 C -0.1122(8) 0.2673(5) 0.9437(4) 0.0448(19) Uani 1 1 d .
H11 H -0.1407 0.2082 0.9537 0.054 Uiso 1 1 calc R
C12 C -0.0982(8) 0.3999(4) 0.8948(4) 0.0369(17) Uani 1 1 d .
C13 C -0.1331(11) 0.4790(5) 0.8432(6) 0.073(3) Uani 1 1 d .
H13A H -0.0792 0.5311 0.8617 0.110 Uiso 1 1 calc R
H13B H -0.2424 0.4905 0.8434 0.110 Uiso 1 1 calc R
H13C H -0.0998 0.4658 0.7920 0.110 Uiso 1 1 calc R
C14 C -0.2851(8) 0.2943(5) 0.8296(4) 0.0414(17) Uani 1 1 d .
H14A H -0.3597 0.3422 0.8226 0.050 Uiso 1 1 calc R
H14B H -0.3404 0.2413 0.8468 0.050 Uiso 1 1 calc R
C15 C -0.2070(8) 0.2747(5) 0.7547(4) 0.0433(18) Uani 1 1 d .
H15A H -0.1274 0.2298 0.7629 0.052 Uiso 1 1 calc R
H15B H -0.1569 0.3289 0.7365 0.052 Uiso 1 1 calc R
C16 C -0.3177(8) 0.2412(5) 0.6935(4) 0.0372(16) Uani 1 1 d .
H16A H -0.3662 0.1862 0.7112 0.045 Uiso 1 1 calc R
H16B H -0.3985 0.2855 0.6859 0.045 Uiso 1 1 calc R
C17 C -0.2380(8) 0.2233(5) 0.6176(4) 0.0424(18) Uani 1 1 d .
H17A H -0.1901 0.2783 0.5994 0.051 Uiso 1 1 calc R
H17B H -0.1570 0.1791 0.6249 0.051 Uiso 1 1 calc R
C18 C -0.4119(8) 0.2418(4) 0.5031(3) 0.0384(17) Uani 1 1 d .
H18 H -0.3905 0.3015 0.4917 0.046 Uiso 1 1 calc R
C19 C -0.5140(7) 0.1867(4) 0.4666(4) 0.0360(18) Uani 1 1 d .
H19 H -0.5747 0.2025 0.4248 0.043 Uiso 1 1 calc R
C20 C -0.4098(8) 0.1086(4) 0.5580(4) 0.0377(17) Uani 1 1 d .
C21 C -0.3692(10) 0.0337(5) 0.6093(5) 0.064(3) Uani 1 1 d .
H21A H -0.2920 -0.0032 0.5853 0.096 Uiso 1 1 calc R
H21B H -0.4598 -0.0017 0.6194 0.096 Uiso 1 1 calc R
H21C H -0.3294 0.0571 0.6565 0.096 Uiso 1 1 calc R

loop_
_atom_site_aniso_label
_atom_site_aniso_U_11
_atom_site_aniso_U_22
_atom_site_aniso_U_33
_atom_site_aniso_U_23
_atom_site_aniso_U_13
_atom_site_aniso_U_12
Zn1 0.0334(3) 0.0295(2) 0.0231(3) -0.0012(2) -0.0013(6) 0.0009(4)
O1 0.152(6) 0.031(3) 0.090(5) -0.007(3) 0.079(4) -0.020(3)
O2 0.058(3) 0.041(2) 0.039(3) -0.002(2) 0.023(3) -0.004(2)
O3 0.102(4) 0.048(3) 0.059(4) -0.016(3) 0.041(3) -0.021(3)
O4 0.053(3) 0.047(3) 0.033(3) -0.002(2) 0.021(2) -0.010(2)
O5 0.151(5) 0.039(2) 0.052(3) -0.012(2) 0.034(3) -0.029(3)
N1 0.035(4) 0.040(3) 0.023(3) -0.004(2) -0.002(2) -0.003(2)
N2 0.036(3) 0.047(3) 0.030(3) -0.007(3) -0.005(3) -0.003(3)
N3 0.038(3) 0.031(3) 0.033(4) -0.001(2) -0.006(3) 0.000(2)
N4 0.040(3) 0.033(3) 0.023(3) 0.001(2) -0.005(3) -0.012(2)
C1 0.036(5) 0.034(5) 0.030(6) 0.006(3) 0.020(4) 0.003(3)
C2 0.037(3) 0.030(3) 0.029(4) 0.004(3) 0.000(3) 0.000(3)
C3 0.035(2) 0.030(2) 0.033(2) -0.002(4) 0.0040(19) 0.007(3)
C4 0.034(4) 0.038(4) 0.028(4) -0.001(3) 0.007(3) 0.000(3)
C5 0.064(5) 0.040(3) 0.036(4) 0.004(3) 0.016(3) -0.016(3)
C6 0.082(5) 0.034(3) 0.038(4) -0.007(3) 0.010(3) -0.012(3)
C7 0.062(4) 0.043(3) 0.026(3) 0.001(3) 0.010(3) -0.002(3)
C8 0.059(7) 0.042(5) 0.035(7) -0.003(4) -0.004(4) 0.002(4)
C9 0.143(8) 0.046(4) 0.066(6) 0.001(4) 0.007(5) -0.015(5)
C10 0.043(4) 0.035(3) 0.029(3) 0.004(4) -0.010(4) -0.003(3)
C11 0.050(5) 0.039(4) 0.045(5) -0.002(3) 0.005(3) -0.015(3)
C12 0.045(4) 0.037(4) 0.029(4) -0.003(3) -0.011(4) -0.005(3)
C13 0.093(8) 0.055(5) 0.071(7) 0.017(5) -0.045(6) -0.004(5)
C14 0.032(4) 0.056(4) 0.036(4) -0.009(3) -0.001(3) -0.015(3)
C15 0.031(3) 0.060(4) 0.039(4) -0.015(3) -0.002(3) -0.009(3)
C16 0.035(4) 0.043(4) 0.034(4) -0.005(3) -0.005(3) -0.012(3)
C17 0.036(4) 0.050(4) 0.041(4) -0.008(3) -0.006(3) -0.006(3)
C18 0.057(4) 0.030(3) 0.029(4) 0.004(3) 0.001(3) -0.007(3)
C19 0.042(4) 0.038(3) 0.028(5) 0.001(3) -0.002(3) 0.002(3)
C20 0.041(4) 0.036(4) 0.036(4) -0.001(3) -0.001(4) -0.003(3)
C21 0.083(7) 0.043(4) 0.065(7) 0.004(5) -0.030(5) -0.011(5)

loop_
_atom_type_symbol
_atom_type_description
_atom_type_scat_dispersion_real
_atom_type_scat_dispersion_imag
_atom_type_scat_source
C C 0.0033 0.0016 'International Tables Vol C Tables 4.2.6.8 and 6.1.1.4'
H H 0.0000 0.0000 'International Tables Vol C Tables 4.2.6.8 and 6.1.1.4'
N N 0.0061 0.0033 'International Tables Vol C Tables 4.2.6.8 and 6.1.1.4'
O O 0.0106 0.0060 'International Tables Vol C Tables 4.2.6.8 and 6.1.1.4'
Zn Zn 0.2839 1.4301 'International Tables Vol C Tables 4.2.6.8 and 6.1.1.4'

loop_
_geom_angle_atom_site_label_1
_geom_angle_atom_site_label_2
_geom_angle_atom_site_label_3
_geom_angle
_geom_angle_site_symmetry_1
_geom_angle_site_symmetry_3
O2 Zn1 O4 118.33(17) . 2_665
O2 Zn1 N1 118.4(2) . .
O4 Zn1 N1 98.3(2) 2_665 .
O2 Zn1 N3 100.7(2) . 4_455
O4 Zn1 N3 117.3(2) 2_665 4_455
N1 Zn1 N3 103.73(14) . 4_455
C1 O2 Zn1 122.9(4) . .
C8 O4 Zn1 117.4(5) . 2_664
C9 O5 C6 118.7(5) . .
C12 N1 C10 105.0(6) . .
C12 N1 Zn1 127.7(5) . .
C10 N1 Zn1 127.1(4) . .
C12 N2 C11 105.8(6) . .
C12 N2 C14 127.8(6) . .
C11 N2 C14 126.3(6) . .
C20 N3 C19 106.3(5) . .
C20 N3 Zn1 126.0(4) . 4_444
C19 N3 Zn1 127.5(4) . 4_444
C20 N4 C18 109.0(6) . .
C20 N4 C17 125.5(6) . .
C18 N4 C17 125.3(5) . .
O1 C1 O2 125.8(8) . .
O1 C1 C2 119.0(8) . .
O2 C1 C2 115.2(5) . .
C7 C2 C3 119.7(6) . .
C7 C2 C1 119.0(6) . .
C3 C2 C1 121.3(6) . .
C4 C3 C2 120.7(4) . .
C4 C3 H3 119.7 . .
C2 C3 H3 119.7 . .
C3 C4 C5 119.2(6) . .
C3 C4 C8 120.5(7) . .
C5 C4 C8 120.3(7) . .
C6 C5 C4 119.8(6) . .
C6 C5 H5 120.1 . .
C4 C5 H5 120.1 . .
C5 C6 O5 124.3(5) . .
C5 C6 C7 120.5(5) . .
O5 C6 C7 115.2(5) . .
C2 C7 C6 120.1(6) . .
C2 C7 H7 120.0 . .
C6 C7 H7 120.0 . .
O3 C8 O4 123.1(9) . .
O3 C8 C4 120.3(9) . .
O4 C8 C4 116.6(7) . .
O5 C9 H9A 109.5 . .
O5 C9 H9B 109.5 . .
H9A C9 H9B 109.5 . .
O5 C9 H9C 109.5 . .
H9A C9 H9C 109.5 . .
H9B C9 H9C 109.5 . .
C11 C10 N1 109.1(7) . .
C11 C10 H10 125.4 . .
N1 C10 H10 125.4 . .
C10 C11 N2 107.7(6) . .
C10 C11 H11 126.1 . .
N2 C11 H11 126.1 . .
N1 C12 N2 112.4(6) . .
N1 C12 C13 125.2(6) . .
N2 C12 C13 122.4(6) . .
C12 C13 H13A 109.5 . .
C12 C13 H13B 109.5 . .
H13A C13 H13B 109.5 . .
C12 C13 H13C 109.5 . .
H13A C13 H13C 109.5 . .
H13B C13 H13C 109.5 . .
N2 C14 C15 110.9(5) . .
N2 C14 H14A 109.5 . .
C15 C14 H14A 109.5 . .
N2 C14 H14B 109.5 . .
C15 C14 H14B 109.5 . .
H14A C14 H14B 108.0 . .
C14 C15 C16 113.2(5) . .
C14 C15 H15A 108.9 . .
C16 C15 H15A 108.9 . .
C14 C15 H15B 108.9 . .
C16 C15 H15B 108.9 . .
H15A C15 H15B 107.8 . .
C17 C16 C15 112.7(4) . .
C17 C16 H16A 109.0 . .
C15 C16 H16A 109.0 . .
C17 C16 H16B 109.0 . .
C15 C16 H16B 109.0 . .
H16A C16 H16B 107.8 . .
N4 C17 C16 111.5(6) . .
N4 C17 H17A 109.3 . .
C16 C17 H17A 109.3 . .
N4 C17 H17B 109.3 . .
C16 C17 H17B 109.3 . .
H17A C17 H17B 108.0 . .
C19 C18 N4 105.5(6) . .
C19 C18 H18 127.2 . .
N4 C18 H18 127.2 . .
C18 C19 N3 109.2(6) . .
C18 C19 H19 125.4 . .
N3 C19 H19 125.4 . .
N3 C20 N4 109.9(6) . .
N3 C20 C21 124.6(6) . .
N4 C20 C21 125.6(7) . .
C20 C21 H21A 109.5 . .
C20 C21 H21B 109.5 . .
H21A C21 H21B 109.5 . .
C20 C21 H21C 109.5 . .
H21A C21 H21C 109.5 . .
H21B C21 H21C 109.5 . .

loop_
_geom_bond_atom_site_label_1
_geom_bond_atom_site_label_2
_geom_bond_distance
_geom_bond_site_symmetry_2
Zn1 O2 1.929(5) .
Zn1 O4 1.939(5) 2_665
Zn1 N1 2.010(5) .
Zn1 N3 2.017(5) 4_455
O1 C1 1.198(7) .
O2 C1 1.254(10) .
O3 C8 1.239(9) .
O4 C8 1.287(11) .
O4 Zn1 1.939(5) 2_664
O5 C9 1.377(7) .
O5 C6 1.381(6) .
N1 C12 1.299(7) .
N1 C10 1.384(8) .
N2 C12 1.343(7) .
N2 C11 1.358(8) .
N2 C14 1.469(8) .
N3 C20 1.332(8) .
N3 C19 1.379(8) .
N3 Zn1 2.017(5) 4_444
N4 C20 1.337(7) .
N4 C18 1.369(8) .
N4 C17 1.464(8) .
C1 C2 1.522(10) .
C2 C7 1.374(8) .
C2 C3 1.386(12) .
C3 C4 1.382(12) .
C3 H3 0.9300 .
C4 C5 1.393(8) .
C4 C8 1.487(12) .
C5 C6 1.376(8) .
C5 H5 0.9300 .
C6 C7 1.382(8) .
C7 H7 0.9300 .
C9 H9A 0.9600 .
C9 H9B 0.9600 .
C9 H9C 0.9600 .
C10 C11 1.329(8) .
C10 H10 0.9300 .
C11 H11 0.9300 .
C12 C13 1.514(10) .
C13 H13A 0.9600 .
C13 H13B 0.9600 .
C13 H13C 0.9600 .
C14 C15 1.500(8) .
C14 H14A 0.9700 .
C14 H14B 0.9700 .
C15 C16 1.518(6) .
C15 H15A 0.9700 .
C15 H15B 0.9700 .
C16 C17 1.518(9) .
C16 H16A 0.9700 .
C16 H16B 0.9700 .
C17 H17A 0.9700 .
C17 H17B 0.9700 .
C18 C19 1.363(8) .
C18 H18 0.9300 .
C19 H19 0.9300 .
C20 C21 1.473(10) .
C21 H21A 0.9600 .
C21 H21B 0.9600 .
C21 H21C 0.9600 .

loop_
_geom_torsion_atom_site_label_1
_geom_torsion_atom_site_label_2
_geom_torsion_atom_site_label_3
_geom_torsion_atom_site_label_4
_geom_torsion
_geom_torsion_site_symmetry_1
O4 Zn1 O2 C1 79.0(7) 2_665
N1 Zn1 O2 C1 -39.5(7) .
N3 Zn1 O2 C1 -151.7(7) 4_455
O2 Zn1 N1 C12 -51.0(6) .
O4 Zn1 N1 C12 -179.7(5) 2_665
N3 Zn1 N1 C12 59.5(6) 4_455
O2 Zn1 N1 C10 122.6(5) .
O4 Zn1 N1 C10 -6.1(6) 2_665
N3 Zn1 N1 C10 -127.0(5) 4_455
Zn1 O2 C1 O1 2.3(15) .
Zn1 O2 C1 C2 -179.2(5) .
O1 C1 C2 C7 -177.8(9) .
O2 C1 C2 C7 3.6(11) .
O1 C1 C2 C3 4.3(13) .
O2 C1 C2 C3 -174.3(9) .
C7 C2 C3 C4 0.3(14) .
C1 C2 C3 C4 178.2(7) .
C2 C3 C4 C5 -0.6(13) .
C2 C3 C4 C8 179.0(8) .
C3 C4 C5 C6 1.5(10) .
C8 C4 C5 C6 -178.0(7) .
C4 C5 C6 O5 179.6(6) .
C4 C5 C6 C7 -2.3(9) .
C9 O5 C6 C5 19.6(10) .
C9 O5 C6 C7 -158.6(7) .
C3 C2 C7 C6 -1.0(11) .
C1 C2 C7 C6 -178.9(6) .
C5 C6 C7 C2 2.0(9) .
O5 C6 C7 C2 -179.7(6) .
Zn1 O4 C8 O3 -2.7(12) 2_664
Zn1 O4 C8 C4 177.7(5) 2_664
C3 C4 C8 O3 4.8(13) .
C5 C4 C8 O3 -175.6(8) .
C3 C4 C8 O4 -175.6(8) .
C5 C4 C8 O4 4.0(11) .
C12 N1 C10 C11 -0.7(7) .
Zn1 N1 C10 C11 -175.4(4) .
N1 C10 C11 N2 0.7(8) .
C12 N2 C11 C10 -0.4(8) .
C14 N2 C11 C10 175.8(6) .
C10 N1 C12 N2 0.4(7) .
Zn1 N1 C12 N2 175.2(4) .
C10 N1 C12 C13 179.6(8) .
Zn1 N1 C12 C13 -5.7(11) .
C11 N2 C12 N1 -0.1(8) .
C14 N2 C12 N1 -176.1(6) .
C11 N2 C12 C13 -179.2(8) .
C14 N2 C12 C13 4.7(12) .
C12 N2 C14 C15 75.5(8) .
C11 N2 C14 C15 -99.8(8) .
N2 C14 C15 C16 176.3(5) .
C14 C15 C16 C17 178.9(7) .
C20 N4 C17 C16 -73.5(9) .
C18 N4 C17 C16 100.5(8) .
C15 C16 C17 N4 179.7(5) .
C20 N4 C18 C19 -0.7(8) .
C17 N4 C18 C19 -175.6(5) .
N4 C18 C19 N3 0.9(7) .
C20 N3 C19 C18 -0.9(7) .
Zn1 N3 C19 C18 175.0(4) 4_444
C19 N3 C20 N4 0.4(7) .
Zn1 N3 C20 N4 -175.5(4) 4_444
C19 N3 C20 C21 -178.6(7) .
Zn1 N3 C20 C21 5.6(10) 4_444
C18 N4 C20 N3 0.2(8) .
C17 N4 C20 N3 175.0(6) .
C18 N4 C20 C21 179.1(7) .
C17 N4 C20 C21 -6.0(12) .
